data_1506720
loop_
_publ_author_name
'Wang, Jian'
'Li, Hao'
'Duan, Wenhu'
'Zu, Liansuo'
'Wang, Wei'

_publ_section_title
;
 Organocatalytic asymmetric Michael addition of 2,4-pentandione to
 nitroolefins.
;
_journal_issue 21
_journal_name_full 'Organic letters'
_journal_page_first 4713
_journal_page_last 4716
_journal_paper_doi 10.1021/ol0519137
_journal_volume 7
_journal_year 2005
_chemical_absolute_configuration ad
_chemical_formula_sum 'C13 H14 Br N O4'
_chemical_formula_weight 328.16
_chemical_name_systematic
; 
 ? 
;
_space_group_IT_number 5
_symmetry_cell_setting monoclinic
_symmetry_space_group_name_Hall 'C 2y'
_symmetry_space_group_name_H-M 'C 1 2 1'
_atom_sites_solution_hydrogens geom
_atom_sites_solution_primary direct
_atom_sites_solution_secondary difmap
_audit_creation_method SHELXL-97
_cell_angle_alpha 90.00
_cell_angle_beta 92.7870(10)
_cell_angle_gamma 90.00
_cell_formula_units_Z 4
_cell_length_a 16.5687(13)
_cell_length_b 5.2350(4)
_cell_length_c 16.4498(13)
_cell_measurement_reflns_used 2308
_cell_measurement_temperature 292(2)
_cell_measurement_theta_max 27.23
_cell_measurement_theta_min 2.46
_cell_volume 1425.12(19)
_computing_cell_refinement 'Bruker SMART'
_computing_data_collection 'Bruker SMART'
_computing_data_reduction 'Bruker SAINT'
_computing_molecular_graphics 'Bruker SHELXTL'
_computing_publication_material 'Bruker SHELXTL'
_computing_structure_refinement 'SHELXL-97 (Sheldrick, 1997)'
_computing_structure_solution 'SHELXS-97 (Sheldrick, 1990)'
_diffrn_ambient_temperature 292(2)
_diffrn_measured_fraction_theta_full 0.970
_diffrn_measured_fraction_theta_max 0.970
_diffrn_measurement_device_type 'CCD area detector'
_diffrn_measurement_method 'phi and omega scans'
_diffrn_radiation_monochromator graphite
_diffrn_radiation_source 'fine-focus sealed tube'
_diffrn_radiation_type MoK\a
_diffrn_radiation_wavelength 0.71073
_diffrn_reflns_av_R_equivalents 0.0195
_diffrn_reflns_av_sigmaI/netI 0.0461
_diffrn_reflns_limit_h_max 21
_diffrn_reflns_limit_h_min -21
_diffrn_reflns_limit_k_max 5
_diffrn_reflns_limit_k_min -6
_diffrn_reflns_limit_l_max 21
_diffrn_reflns_limit_l_min -21
_diffrn_reflns_number 5815
_diffrn_reflns_theta_full 28.26
_diffrn_reflns_theta_max 28.26
_diffrn_reflns_theta_min 2.48
_diffrn_standards_decay_% 0.0
_exptl_absorpt_coefficient_mu 2.893
_exptl_absorpt_correction_T_max 0.8456
_exptl_absorpt_correction_T_min 0.5435
_exptl_absorpt_correction_type multi-scan
_exptl_absorpt_process_details BRUKER,SADABS
_exptl_crystal_colour colorless
_exptl_crystal_density_diffrn 1.529
_exptl_crystal_density_method 'not measured'
_exptl_crystal_description needle
_exptl_crystal_F_000 664
_exptl_crystal_size_max 0.24
_exptl_crystal_size_mid 0.14
_exptl_crystal_size_min 0.06
_refine_diff_density_max 0.473
_refine_diff_density_min -0.373
_refine_diff_density_rms 0.048
_refine_ls_abs_structure_details 'Flack H D (1983), Acta Cryst. A39, 876-881'
_refine_ls_abs_structure_Flack 0.027(14)
_refine_ls_extinction_method none
_refine_ls_goodness_of_fit_ref 1.026
_refine_ls_hydrogen_treatment mixed
_refine_ls_matrix_type full
_refine_ls_number_parameters 190
_refine_ls_number_reflns 2854
_refine_ls_number_restraints 1
_refine_ls_restrained_S_all 1.026
_refine_ls_R_factor_all 0.0546
_refine_ls_R_factor_gt 0.0354
_refine_ls_shift/su_max 0.000
_refine_ls_shift/su_mean 0.000
_refine_ls_structure_factor_coef Fsqd
_refine_ls_weighting_details 'calc w=1/[\s^2^(Fo^2^)+(0.0286P)^2^+1.2239P] where P=(Fo^2^+2Fc^2^)/3'
_refine_ls_weighting_scheme calc
_refine_ls_wR_factor_gt 0.0818
_refine_ls_wR_factor_ref 0.0944
_reflns_number_gt 2103
_reflns_number_total 2854
_reflns_threshold_expression >2sigma(I)
_cod_data_source_file ol0519137si20050906_023618.cif
_cod_data_source_block compound_3f
_cod_depositor_comments
;
The following automatic conversions were performed:

'_symmetry_cell_setting' value 'Monoclinic' changed to 'monoclinic'
according to /home/saulius/struct/CIF-dictionaries/cif_core.dic
dictionary named 'cif_core.dic' version 2.4.1 from 2010-06-29.

Automatic conversion script
Id: cif_fix_values 1715 2011-07-08 13:25:40Z adriana 
;
_cod_original_sg_symbol_H-M C2
_cod_database_code 1506720

loop_
_symmetry_equiv_pos_as_xyz
'x, y, z'
'-x, y, -z'
'x+1/2, y+1/2, z'
'-x+1/2, y+1/2, -z'

loop_
_atom_site_label
_atom_site_type_symbol
_atom_site_fract_x
_atom_site_fract_y
_atom_site_fract_z
_atom_site_U_iso_or_equiv
_atom_site_adp_type
_atom_site_occupancy
_atom_site_symmetry_multiplicity
_atom_site_calc_flag
_atom_site_refinement_flags
Br Br 0.38797(3) 0.55279(19) 0.45308(2) 0.0894(2) Uani 1 1 d .
O1 O 0.4403(3) 0.7873(13) 0.8695(3) 0.1180(18) Uani 1 1 d .
O2 O 0.4667(3) 0.3964(16) 0.8553(6) 0.197(4) Uani 1 1 d .
O3 O 0.15256(16) 0.9980(7) 0.74909(16) 0.0645(8) Uani 1 1 d .
O4 O 0.2020(2) 0.8902(7) 0.93686(17) 0.0715(8) Uani 1 1 d .
N N 0.4211(2) 0.5619(16) 0.8649(2) 0.0814(12) Uani 1 1 d .
C1 C 0.3605(2) 0.8142(9) 0.6875(2) 0.0556(10) Uani 1 1 d .
H1 H 0.3795 0.9507 0.7191 0.072 Uiso 1 1 calc R
C2 C 0.3860(3) 0.7873(10) 0.6085(2) 0.0642(12) Uani 1 1 d .
H2 H 0.4224 0.9028 0.5877 0.083 Uiso 1 1 calc R
C3 C 0.3569(2) 0.5890(10) 0.56243(18) 0.0556(11) Uani 1 1 d .
C4 C 0.3043(3) 0.4192(9) 0.5921(2) 0.0635(12) Uani 1 1 d .
H4 H 0.2846 0.2855 0.5596 0.083 Uiso 1 1 calc R
C5 C 0.2797(2) 0.4454(7) 0.6719(2) 0.0567(11) Uani 1 1 d .
H5 H 0.2441 0.3275 0.6926 0.074 Uiso 1 1 calc R
C6 C 0.3078(2) 0.6440(7) 0.7196(2) 0.0422(8) Uani 1 1 d .
C7 C 0.2837(2) 0.6734(8) 0.8071(2) 0.0440(8) Uani 1 1 d .
H7 H 0.2943(17) 0.847(7) 0.8189(18) 0.023(8) Uiso 1 1 d .
C8 C 0.3332(2) 0.4978(11) 0.8626(2) 0.0595(12) Uani 1 1 d .
H8A H 0.3201(19) 0.502(9) 0.909(2) 0.052(10) Uiso 1 1 d .
H8B H 0.324(3) 0.304(11) 0.842(3) 0.070(14) Uiso 1 1 d .
C9 C 0.1937(2) 0.6188(8) 0.8202(2) 0.0445(9) Uani 1 1 d .
H9 H 0.183(2) 0.430(8) 0.811(2) 0.031(9) Uiso 1 1 d .
C10 C 0.1391(2) 0.7737(9) 0.7609(2) 0.0512(10) Uani 1 1 d .
C11 C 0.0699(3) 0.6345(10) 0.7209(3) 0.0761(16) Uani 1 1 d .
H11A H 0.0413 0.5435 0.7612 0.114 Uiso 1 1 calc R
H11B H 0.0895 0.5156 0.6821 0.114 Uiso 1 1 calc R
H11C H 0.0340 0.7542 0.6936 0.114 Uiso 1 1 calc R
C12 C 0.1721(2) 0.7004(8) 0.9060(2) 0.0484(9) Uani 1 1 d .
C13 C 0.1154(2) 0.5365(15) 0.9485(2) 0.0709(11) Uani 1 1 d .
H13A H 0.0650 0.5271 0.9173 0.106 Uiso 1 1 calc R
H13B H 0.1064 0.6074 1.0011 0.106 Uiso 1 1 calc R
H13C H 0.1378 0.3682 0.9548 0.106 Uiso 1 1 calc R

loop_
_atom_site_aniso_label
_atom_site_aniso_U_11
_atom_site_aniso_U_22
_atom_site_aniso_U_33
_atom_site_aniso_U_23
_atom_site_aniso_U_13
_atom_site_aniso_U_12
Br 0.0861(3) 0.1428(5) 0.04102(19) -0.0030(3) 0.02126(16) 0.0142(4)
O1 0.075(3) 0.151(5) 0.128(4) -0.032(4) -0.002(2) -0.030(3)
O2 0.095(3) 0.177(7) 0.325(10) 0.052(6) 0.066(5) 0.059(4)
O3 0.0730(16) 0.057(2) 0.0635(15) 0.0116(16) 0.0059(12) -0.0060(16)
O4 0.091(2) 0.073(2) 0.0526(15) -0.0215(15) 0.0211(15) -0.0150(17)
N 0.063(2) 0.117(4) 0.0651(19) 0.005(4) 0.0155(16) 0.026(4)
C1 0.062(2) 0.060(3) 0.046(2) -0.0049(18) 0.0125(17) -0.012(2)
C2 0.068(3) 0.073(3) 0.053(2) 0.004(2) 0.0221(19) -0.017(2)
C3 0.0546(18) 0.078(3) 0.0354(14) 0.004(2) 0.0100(13) 0.007(2)
C4 0.074(3) 0.073(3) 0.044(2) -0.0184(19) 0.0071(19) -0.009(2)
C5 0.073(2) 0.056(3) 0.0431(18) -0.0123(17) 0.0174(18) -0.0180(19)
C6 0.0461(17) 0.047(2) 0.0341(15) -0.0005(14) 0.0057(13) -0.0019(15)
C7 0.055(2) 0.040(2) 0.0382(17) -0.0078(15) 0.0100(15) -0.0108(16)
C8 0.068(2) 0.070(4) 0.0406(17) 0.005(2) 0.0101(16) 0.005(2)
C9 0.055(2) 0.042(2) 0.0370(16) -0.0027(15) 0.0109(14) -0.0124(17)
C10 0.054(2) 0.063(3) 0.0382(18) -0.0030(18) 0.0141(15) -0.007(2)
C11 0.068(2) 0.100(5) 0.059(2) 0.002(2) -0.008(2) -0.014(3)
C12 0.052(2) 0.056(3) 0.0381(17) -0.0016(17) 0.0086(15) 0.0008(18)
C13 0.068(2) 0.098(3) 0.0489(17) 0.004(3) 0.0196(15) -0.017(3)

loop_
_atom_type_symbol
_atom_type_description
_atom_type_scat_dispersion_real
_atom_type_scat_dispersion_imag
_atom_type_scat_source
C C 0.0033 0.0016 'International Tables Vol C Tables 4.2.6.8 and 6.1.1.4'
H H 0.0000 0.0000 'International Tables Vol C Tables 4.2.6.8 and 6.1.1.4'
N N 0.0061 0.0033 'International Tables Vol C Tables 4.2.6.8 and 6.1.1.4'
O O 0.0106 0.0060 'International Tables Vol C Tables 4.2.6.8 and 6.1.1.4'
Br Br -0.2901 2.4595 'International Tables Vol C Tables 4.2.6.8 and 6.1.1.4'

loop_
_geom_angle_atom_site_label_1
_geom_angle_atom_site_label_2
_geom_angle_atom_site_label_3
_geom_angle
O2 N O1 123.8(6)
O2 N C8 117.9(7)
O1 N C8 118.0(5)
C6 C1 C2 121.5(4)
C6 C1 H1 119.3
C2 C1 H1 119.3
C3 C2 C1 118.8(4)
C3 C2 H2 120.6
C1 C2 H2 120.6
C4 C3 C2 121.2(3)
C4 C3 Br 118.9(3)
C2 C3 Br 119.8(3)
C3 C4 C5 119.7(4)
C3 C4 H4 120.1
C5 C4 H4 120.1
C6 C5 C4 120.4(3)
C6 C5 H5 119.8
C4 C5 H5 119.8
C1 C6 C5 118.5(3)
C1 C6 C7 120.1(3)
C5 C6 C7 121.4(3)
C8 C7 C6 110.5(3)
C8 C7 C9 107.7(3)
C6 C7 C9 114.5(3)
C8 C7 H7 111.8(19)
C6 C7 H7 103.6(18)
C9 C7 H7 108.8(18)
N C8 C7 112.3(4)
N C8 H8A 106(2)
C7 C8 H8A 113(3)
N C8 H8B 110(2)
C7 C8 H8B 109(2)
H8A C8 H8B 106(4)
C10 C9 C12 106.3(3)
C10 C9 C7 111.0(3)
C12 C9 C7 110.4(3)
C10 C9 H9 109(2)
C12 C9 H9 111(2)
C7 C9 H9 109(2)
O3 C10 C11 123.3(4)
O3 C10 C9 120.4(3)
C11 C10 C9 116.2(4)
C10 C11 H11A 109.5
C10 C11 H11B 109.5
H11A C11 H11B 109.5
C10 C11 H11C 109.5
H11A C11 H11C 109.5
H11B C11 H11C 109.5
O4 C12 C13 122.4(4)
O4 C12 C9 120.3(3)
C13 C12 C9 117.2(4)
C12 C13 H13A 109.5
C12 C13 H13B 109.5
H13A C13 H13B 109.5
C12 C13 H13C 109.5
H13A C13 H13C 109.5
H13B C13 H13C 109.5

loop_
_geom_bond_atom_site_label_1
_geom_bond_atom_site_label_2
_geom_bond_distance
Br C3 1.905(3)
O1 N 1.224(8)
O2 N 1.166(8)
O3 C10 1.213(5)
O4 C12 1.211(5)
N C8 1.492(6)
C1 C6 1.371(5)
C1 C2 1.392(5)
C1 H1 0.9300
C2 C3 1.360(7)
C2 H2 0.9300
C3 C4 1.353(6)
C4 C5 1.400(5)
C4 H4 0.9300
C5 C6 1.371(5)
C5 H5 0.9300
C6 C7 1.520(4)
C7 C8 1.510(6)
C7 C9 1.542(5)
C7 H7 0.95(4)
C8 H8A 0.81(3)
C8 H8B 1.08(6)
C9 C10 1.532(6)
C9 C12 1.533(5)
C9 H9 1.01(4)
C10 C11 1.485(6)
C11 H11A 0.9600
C11 H11B 0.9600
C11 H11C 0.9600
C12 C13 1.474(6)
C13 H13A 0.9600
C13 H13B 0.9600
C13 H13C 0.9600

loop_
_geom_torsion_atom_site_label_1
_geom_torsion_atom_site_label_2
_geom_torsion_atom_site_label_3
_geom_torsion_atom_site_label_4
_geom_torsion
C6 C1 C2 C3 0.9(6)
C1 C2 C3 C4 -0.3(7)
C1 C2 C3 Br 178.0(3)
C2 C3 C4 C5 -0.6(7)
Br C3 C4 C5 -178.9(3)
C3 C4 C5 C6 0.9(7)
C2 C1 C6 C5 -0.7(6)
C2 C1 C6 C7 177.7(4)
C4 C5 C6 C1 -0.2(6)
C4 C5 C6 C7 -178.5(4)
C1 C6 C7 C8 -98.2(4)
C5 C6 C7 C8 80.0(5)
C1 C6 C7 C9 140.0(4)
C5 C6 C7 C9 -41.7(5)
O2 N C8 C7 -130.4(6)
O1 N C8 C7 43.1(6)
C6 C7 C8 N 63.5(5)
C9 C7 C8 N -170.9(4)
C8 C7 C9 C10 -175.2(3)
C6 C7 C9 C10 -52.0(4)
C8 C7 C9 C12 67.1(4)
C6 C7 C9 C12 -169.6(3)
C12 C9 C10 O3 75.1(4)
C7 C9 C10 O3 -44.9(5)
C12 C9 C10 C11 -104.1(4)
C7 C9 C10 C11 135.9(4)
C10 C9 C12 O4 -83.6(4)
C7 C9 C12 O4 36.8(5)
C10 C9 C12 C13 97.5(4)
C7 C9 C12 C13 -142.1(4)
